data_7049348
loop_
_publ_author_name
'Bila, Jos\'e L'
'Pijeat, Joffrey'
'Ramorini, Andrea'
'Fadaei-Tirani, Farzaneh'
'Scopelliti, Rosario'
'Baudat, Emilie'
'Severin, Kay'

_publ_section_title
;
 Porous networks based on iron(ii) clathrochelate complexes.
;
_journal_issue 14
_journal_name_full 'Dalton transactions (Cambridge, England : 2003)'
_journal_page_first 4582
_journal_page_last 4588
_journal_paper_doi 10.1039/c9dt00546c
_journal_volume 48
_journal_year 2019
_chemical_formula_moiety 'C28 H28 B2 Fe N6 O6'
_chemical_formula_sum 'C28 H28 B2 Fe N6 O6'
_chemical_formula_weight 622.03
_space_group_crystal_system monoclinic
_space_group_IT_number 14
_space_group_name_Hall '-P 2ybc'
_space_group_name_H-M_alt 'P 1 21/c 1'
_symmetry_space_group_name_Hall '-P 2ybc'
_symmetry_space_group_name_H-M 'P 1 21/c 1'
_atom_sites_solution_hydrogens geom
_atom_sites_solution_primary dual
_atom_sites_solution_secondary difmap
_audit_creation_date 2018-10-24
_audit_creation_method
;
Olex2 1.2
(compiled 2018.05.29 svn.r3508 for OlexSys, GUI svn.r5506)
;
_audit_update_record
;
2018-11-04 deposited with the CCDC.    2019-03-07 downloaded from the CCDC.
;
_cell_angle_alpha 90
_cell_angle_beta 104.090(2)
_cell_angle_gamma 90
_cell_formula_units_Z 4
_cell_length_a 10.8991(2)
_cell_length_b 16.1046(3)
_cell_length_c 16.9882(3)
_cell_measurement_reflns_used 9623
_cell_measurement_temperature 140.00(10)
_cell_measurement_theta_max 75.8860
_cell_measurement_theta_min 3.8030
_cell_volume 2892.15(9)
_computing_cell_refinement 'CrysAlisPro 1.171.39.46 (Rigaku OD, 2018)'
_computing_data_collection 'CrysAlisPro 1.171.39.46 (Rigaku OD, 2018)'
_computing_data_reduction 'CrysAlisPro 1.171.39.46 (Rigaku OD, 2018)'
_computing_molecular_graphics 'Olex2 (Dolomanov et al., 2009)'
_computing_publication_material 'Olex2 (Dolomanov et al., 2009)'
_computing_structure_refinement 'SHELXL (Sheldrick, 2015)'
_computing_structure_solution 'SHELXT (Sheldrick, 2015)'
_diffrn_ambient_environment N~2~
_diffrn_ambient_temperature 140.00(10)
_diffrn_detector 'CCD plate'
_diffrn_detector_area_resol_mean 5.2817
_diffrn_detector_type AtlasS2
_diffrn_measured_fraction_theta_full 0.994
_diffrn_measured_fraction_theta_max 0.977
_diffrn_measurement_details
;
List of Runs (angles in degrees, time in seconds):

  # Type    Start    End  Width  t~exp~   \w     \q     \k     \f   Frames
#--------------------------------------------------------------------------
  1  \w    -65.00  27.00   1.00    2.50    --  -40.91  38.00 -60.00   92
  2  \w   -112.00 -16.00   1.00    2.50    --  -40.91 -38.00 120.00   96
  3  \w    -69.00  32.00   1.00    2.50    --  -40.91  57.00  30.00  101
  4  \w     57.00  89.00   1.00    2.50    --   40.91-125.00 -90.00   32
  5  \w      9.00  81.00   1.00    2.50    --   40.91 -99.00  90.00   72
  6  \w     17.00  44.00   1.00    2.50    --   40.91  38.00 -60.00   27
  7  \w     91.00 117.00   1.00    2.50    --   40.91  77.00-120.00   26
  8  \w     41.00 137.00   1.00   10.00    --  112.00 -30.00-150.00   96
  9  \w     30.00 164.00   1.00   10.00    --  112.00 -15.00  30.00  134
 10  \w     86.00 178.00   1.00   10.00    --  112.00  45.00  30.00   92
 11  \w     90.00 118.00   1.00   10.00    --  112.00-125.00  30.00   28
 12  \w     40.00 134.00   1.00   10.00    --  112.00 -61.00  90.00   94
 13  \w     32.00 109.00   1.00   10.00    --  112.00 -94.00  60.00   77
 14  \w     88.00 118.00   1.00   10.00    --  112.00-125.00-150.00   30
 15  \w    101.00 126.00   1.00   10.00    --  112.00 125.00-180.00   25
 16  \w     40.00 114.00   1.00   10.00    --  112.00-125.00 -90.00   74
 17  \w     53.00  98.00   1.00   10.00    --  112.00 -30.00   0.00   45
 18  \w     44.00 145.00   1.00   10.00    --  112.00 -77.00-120.00  101
;
_diffrn_measurement_device 'four-circle diffractometer'
_diffrn_measurement_device_type 'SuperNova, Dual, Cu at home/near, AtlasS2'
_diffrn_measurement_method '\w scans'
_diffrn_orient_matrix_type 'CrysAlisPro convention (1999,Acta A55,543-557)'
_diffrn_orient_matrix_UB_11 -0.1112245000
_diffrn_orient_matrix_UB_12 0.0168062000
_diffrn_orient_matrix_UB_13 0.0391144000
_diffrn_orient_matrix_UB_21 0.0823639000
_diffrn_orient_matrix_UB_22 -0.0276977000
_diffrn_orient_matrix_UB_23 0.0828768000
_diffrn_orient_matrix_UB_31 0.0461290000
_diffrn_orient_matrix_UB_32 0.0899593000
_diffrn_orient_matrix_UB_33 0.0182245000
_diffrn_radiation_monochromator mirror
_diffrn_radiation_probe x-ray
_diffrn_radiation_type CuK\a
_diffrn_radiation_wavelength 1.54184
_diffrn_reflns_av_R_equivalents 0.0610
_diffrn_reflns_av_unetI/netI 0.0513
_diffrn_reflns_Laue_measured_fraction_full 0.994
_diffrn_reflns_Laue_measured_fraction_max 0.977
_diffrn_reflns_limit_h_max 13
_diffrn_reflns_limit_h_min -12
_diffrn_reflns_limit_k_max 20
_diffrn_reflns_limit_k_min -15
_diffrn_reflns_limit_l_max 21
_diffrn_reflns_limit_l_min -21
_diffrn_reflns_number 18388
_diffrn_reflns_point_group_measured_fraction_full 0.994
_diffrn_reflns_point_group_measured_fraction_max 0.977
_diffrn_reflns_theta_full 67.684
_diffrn_reflns_theta_max 76.244
_diffrn_reflns_theta_min 3.838
_diffrn_source 'micro-focus sealed X-ray tube'
_diffrn_source_type 'SuperNova (Cu) X-ray Source'
_exptl_absorpt_coefficient_mu 4.631
_exptl_absorpt_correction_T_max 1.000
_exptl_absorpt_correction_T_min 0.022
_exptl_absorpt_correction_type gaussian
_exptl_absorpt_process_details
;
CrysAlisPro 1.171.39.46 (Rigaku Oxford Diffraction, 2018)
 Numerical absorption correction based on Gaussian integration over
 a multifaceted crystal model/Empirical absorption correction using
 spherical harmonics, as implemented in SCALE3 ABSPACK scaling algorithm.
;
_exptl_crystal_colour 'clear intense orange'
_exptl_crystal_density_diffrn 1.429
_exptl_crystal_description plate
_exptl_crystal_F_000 1288
_exptl_crystal_size_max 0.76
_exptl_crystal_size_mid 0.604
_exptl_crystal_size_min 0.036
_refine_diff_density_max 0.834
_refine_diff_density_min -0.939
_refine_diff_density_rms 0.097
_refine_ls_extinction_method none
_refine_ls_goodness_of_fit_ref 1.049
_refine_ls_hydrogen_treatment constr
_refine_ls_matrix_type full
_refine_ls_number_parameters 394
_refine_ls_number_reflns 5928
_refine_ls_number_restraints 0
_refine_ls_restrained_S_all 1.049
_refine_ls_R_factor_all 0.0640
_refine_ls_R_factor_gt 0.0603
_refine_ls_shift/su_max 0.001
_refine_ls_shift/su_mean 0.000
_refine_ls_structure_factor_coef Fsqd
_refine_ls_weighting_details 'w=1/[\s^2^(Fo^2^)+(0.1313P)^2^+0.0629P] where P=(Fo^2^+2Fc^2^)/3'
_refine_ls_weighting_scheme calc
_refine_ls_wR_factor_gt 0.1700
_refine_ls_wR_factor_ref 0.1762
_reflns_Friedel_coverage 0.000
_reflns_number_gt 5407
_reflns_number_total 5928
_reflns_threshold_expression 'I > 2\s(I)'
_cod_data_source_file c9dt00546c2.cif
_cod_data_source_block ara-13
_cod_depositor_comments
;
The following automatic conversions were performed:

'_exptl_absorpt_correction_type' value 'Gaussian' changed to
'gaussian' according to
/home/data/users/saulius/crontab/automatic-downloads/rss-feeds/RSC/lib/dictionaries/cif_core.dic
dictionary named 'cif_core.dic' version 2.4.2 from 2011-04-26.

Automatic conversion script
Id: cif_fix_values 4973 2017-02-22 13:04:09Z antanas 

 Adding full bibliography for 7049348--7049350.cif.
;
_cod_original_cell_volume 2892.17(10)
_cod_database_code 7049348
_shelx_shelxl_version_number 2018/3
_chemical_oxdiff_formula 'C28 H28 B2 Fe N6 O6'
_shelx_space_group_comment
;
The symmetry employed for this shelxl refinement is uniquely defined
by the following loop, which should always be used as a source of
symmetry information in preference to the above space-group names.
They are only intended as comments.
;
_reflns_odcompleteness_completeness 99.42
_reflns_odcompleteness_iscentric 1
_reflns_odcompleteness_theta 68.13
_olex2_refinement_description
;
1. Fixed Uiso
 At 1.2 times of:
  All C(H) groups
 At 1.5 times of:
  All C(H,H,H) groups
2.a Aromatic/amide H refined with riding coordinates:
 C14(H14), C15(H15), C17(H17), C18(H18), C22(H22), C23(H23), C25(H25), C26(H26)
2.b Idealised Me refined as rotating group:
 C3(H3A,H3B,H3C), C4(H4A,H4B,H4C), C7(H7A,H7B,H7C), C8(H8A,H8B,H8C), C11(H11A,
 H11B,H11C), C12(H12A,H12B,H12C)
2.c :
 C20(H20), C28(H28)
;
_olex2_submission_special_instructions 'No special instructions were received'
_oxdiff_exptl_absorpt_empirical_details
;
Empirical correction (ABSPACK) includes:
- Absorption correction using spherical harmonics
- Frame scaling
- Detector area scaling
- B-factor correction
;
_oxdiff_exptl_absorpt_empirical_full_max 6.748
_oxdiff_exptl_absorpt_empirical_full_min 0.452

loop_
_space_group_symop_operation_xyz
'x, y, z'
'-x, y+1/2, -z+1/2'
'-x, -y, -z'
'x, -y-1/2, z-1/2'

loop_
_atom_site_label
_atom_site_type_symbol
_atom_site_fract_x
_atom_site_fract_y
_atom_site_fract_z
_atom_site_U_iso_or_equiv
_atom_site_adp_type
_atom_site_occupancy
_atom_site_site_symmetry_order
_atom_site_calc_flag
_atom_site_refinement_flags_posn
Fe1 Fe 0.51905(3) 0.33400(2) 0.68666(2) 0.02198(15) Uani 1 1 d .
O1 O 0.73018(17) 0.38122(10) 0.62178(10) 0.0272(4) Uani 1 1 d .
O2 O 0.51041(17) 0.35634(11) 0.85496(10) 0.0281(4) Uani 1 1 d .
O3 O 0.53487(17) 0.35122(11) 0.51873(10) 0.0272(4) Uani 1 1 d .
O4 O 0.32889(17) 0.41340(10) 0.75377(10) 0.0284(4) Uani 1 1 d .
O5 O 0.65986(17) 0.23738(10) 0.59389(10) 0.0283(4) Uani 1 1 d .
O6 O 0.34904(17) 0.26328(10) 0.77654(11) 0.0283(4) Uani 1 1 d .
N1 N 0.6791(2) 0.38219(12) 0.68798(12) 0.0257(4) Uani 1 1 d .
N2 N 0.5820(2) 0.36059(12) 0.79880(12) 0.0257(4) Uani 1 1 d .
N3 N 0.4661(2) 0.36595(11) 0.57528(12) 0.0246(4) Uani 1 1 d .
N4 N 0.3785(2) 0.40443(12) 0.68711(12) 0.0256(4) Uani 1 1 d .
N5 N 0.5826(2) 0.23585(12) 0.64677(12) 0.0253(4) Uani 1 1 d .
N6 N 0.42386(19) 0.24888(12) 0.72359(12) 0.0254(4) Uani 1 1 d .
C1 C 0.7553(2) 0.40232(14) 0.75712(15) 0.0275(5) Uani 1 1 d .
C2 C 0.6953(2) 0.39323(14) 0.82379(14) 0.0264(5) Uani 1 1 d .
C3 C 0.8883(3) 0.42923(18) 0.76519(17) 0.0379(6) Uani 1 1 d .
H3A H 0.944488 0.380986 0.777495 0.057 Uiso 1 1 calc GR
H3B H 0.911810 0.469912 0.809188 0.057 Uiso 1 1 calc GR
H3C H 0.896192 0.454536 0.714190 0.057 Uiso 1 1 calc GR
C4 C 0.7513(3) 0.41776(17) 0.90945(16) 0.0360(6) Uani 1 1 d .
H4A H 0.683484 0.428266 0.936879 0.054 Uiso 1 1 calc GR
H4B H 0.801835 0.468275 0.910510 0.054 Uiso 1 1 calc GR
H4C H 0.805583 0.372882 0.937377 0.054 Uiso 1 1 calc GR
C5 C 0.3657(2) 0.41298(14) 0.55135(15) 0.0279(5) Uani 1 1 d .
C6 C 0.3088(2) 0.43117(14) 0.61793(14) 0.0270(5) Uani 1 1 d .
C7 C 0.3194(3) 0.44355(17) 0.46685(15) 0.0349(5) Uani 1 1 d .
H7A H 0.391183 0.463310 0.446683 0.052 Uiso 1 1 calc GR
H7B H 0.259733 0.489263 0.465879 0.052 Uiso 1 1 calc GR
H7C H 0.276857 0.398271 0.432222 0.052 Uiso 1 1 calc GR
C8 C 0.1834(3) 0.47223(17) 0.60948(17) 0.0362(6) Uani 1 1 d .
H8A H 0.130202 0.437775 0.635345 0.054 Uiso 1 1 calc GR
H8B H 0.141975 0.479043 0.551803 0.054 Uiso 1 1 calc GR
H8C H 0.195590 0.526799 0.635750 0.054 Uiso 1 1 calc GR
C9 C 0.5330(3) 0.16385(13) 0.65712(15) 0.0268(5) Uani 1 1 d .
C10 C 0.4469(2) 0.17106(13) 0.70964(15) 0.0260(5) Uani 1 1 d .
C11 C 0.5598(3) 0.08564(15) 0.61715(17) 0.0369(6) Uani 1 1 d .
H11A H 0.514069 0.086395 0.559822 0.055 Uiso 1 1 calc GR
H11B H 0.531945 0.037864 0.644062 0.055 Uiso 1 1 calc GR
H11C H 0.650804 0.081330 0.621322 0.055 Uiso 1 1 calc GR
C12 C 0.3915(3) 0.09957(15) 0.74483(17) 0.0360(6) Uani 1 1 d .
H12A H 0.309613 0.084847 0.708887 0.054 Uiso 1 1 calc GR
H12B H 0.379673 0.114997 0.798292 0.054 Uiso 1 1 calc GR
H12C H 0.448840 0.051884 0.750426 0.054 Uiso 1 1 calc GR
C13 C 0.7489(2) 0.31691(15) 0.49288(15) 0.0281(5) Uani 1 1 d .
C14 C 0.8803(3) 0.31806(17) 0.51989(16) 0.0337(5) Uani 1 1 d .
H14 H 0.917551 0.323253 0.576364 0.040 Uiso 1 1 calc R
C15 C 0.9581(3) 0.31186(18) 0.46687(17) 0.0362(5) Uani 1 1 d .
H15 H 1.047332 0.312783 0.487397 0.043 Uiso 1 1 calc R
C16 C 0.9071(3) 0.30430(15) 0.38395(16) 0.0312(5) Uani 1 1 d .
C17 C 0.7763(3) 0.30394(16) 0.35549(15) 0.0320(5) Uani 1 1 d .
H17 H 0.739759 0.299501 0.298870 0.038 Uiso 1 1 calc R
C18 C 0.6981(3) 0.31004(16) 0.40917(16) 0.0317(5) Uani 1 1 d .
H18 H 0.608907 0.309519 0.388540 0.038 Uiso 1 1 calc R
C19 C 0.9907(3) 0.29550(18) 0.33069(18) 0.0373(6) Uani 1 1 d .
C20 C 1.0669(3) 0.2854(2) 0.29229(19) 0.0472(7) Uani 1 1 d .
H20 H 1.127897 0.277227 0.261507 0.057 Uiso 1 1 calc R
C21 C 0.2976(2) 0.35575(15) 0.88482(14) 0.0268(5) Uani 1 1 d .
C22 C 0.3213(3) 0.30065(15) 0.95056(15) 0.0307(5) Uani 1 1 d .
H22 H 0.383734 0.258799 0.953723 0.037 Uiso 1 1 calc R
C23 C 0.2564(3) 0.30535(15) 1.01114(15) 0.0317(5) Uani 1 1 d .
H23 H 0.274904 0.267348 1.055227 0.038 Uiso 1 1 calc R
C24 C 0.1633(3) 0.36627(15) 1.00721(14) 0.0296(5) Uani 1 1 d .
C25 C 0.1416(2) 0.42327(15) 0.94349(15) 0.0300(5) Uani 1 1 d .
H25 H 0.081374 0.466424 0.941263 0.036 Uiso 1 1 calc R
C26 C 0.2071(2) 0.41726(15) 0.88355(15) 0.0292(5) Uani 1 1 d .
H26 H 0.190053 0.456177 0.840223 0.035 Uiso 1 1 calc R
C27 C 0.0891(3) 0.36971(15) 1.06668(16) 0.0340(5) Uani 1 1 d .
C28 C 0.0228(3) 0.37190(18) 1.11243(19) 0.0452(7) Uani 1 1 d .
H28 H -0.030383 0.373650 1.149156 0.054 Uiso 1 1 calc R
B1 B 0.6654(3) 0.32172(17) 0.55796(17) 0.0271(5) Uani 1 1 d .
B2 B 0.3735(3) 0.34740(17) 0.81571(17) 0.0260(5) Uani 1 1 d .

loop_
_atom_site_aniso_label
_atom_site_aniso_U_11
_atom_site_aniso_U_22
_atom_site_aniso_U_33
_atom_site_aniso_U_23
_atom_site_aniso_U_13
_atom_site_aniso_U_12
Fe1 0.0268(2) 0.0173(2) 0.0207(2) -0.00003(10) 0.00370(16) -0.00023(11)
O1 0.0332(9) 0.0260(8) 0.0233(8) 0.0015(6) 0.0083(7) -0.0026(6)
O2 0.0305(9) 0.0297(8) 0.0236(8) -0.0021(7) 0.0057(7) -0.0001(7)
O3 0.0306(9) 0.0266(8) 0.0238(8) 0.0004(6) 0.0058(7) -0.0002(7)
O4 0.0345(9) 0.0263(8) 0.0250(8) 0.0001(6) 0.0084(7) 0.0047(7)
O5 0.0344(9) 0.0227(8) 0.0303(8) 0.0015(6) 0.0126(7) 0.0011(6)
O6 0.0313(9) 0.0250(8) 0.0307(8) -0.0047(6) 0.0114(7) -0.0024(6)
N1 0.0302(10) 0.0213(8) 0.0254(9) 0.0015(7) 0.0063(8) -0.0005(7)
N2 0.0311(11) 0.0214(9) 0.0244(9) 0.0000(7) 0.0067(8) 0.0014(7)
N3 0.0300(10) 0.0200(9) 0.0229(9) -0.0011(7) 0.0050(8) -0.0025(7)
N4 0.0306(10) 0.0197(8) 0.0257(9) -0.0008(7) 0.0051(8) 0.0010(7)
N5 0.0288(10) 0.0215(9) 0.0255(9) 0.0004(7) 0.0062(8) 0.0011(7)
N6 0.0292(10) 0.0227(9) 0.0243(9) -0.0001(7) 0.0062(8) -0.0007(7)
C1 0.0300(12) 0.0234(10) 0.0268(11) -0.0029(8) 0.0028(9) -0.0006(8)
C2 0.0274(11) 0.0230(10) 0.0273(11) -0.0020(8) 0.0037(9) 0.0007(8)
C3 0.0322(13) 0.0438(14) 0.0363(13) -0.0079(11) 0.0058(10) -0.0082(11)
C4 0.0402(14) 0.0387(13) 0.0276(12) -0.0088(10) 0.0052(10) -0.0061(11)
C5 0.0344(12) 0.0201(10) 0.0282(11) 0.0008(8) 0.0057(9) -0.0005(9)
C6 0.0328(12) 0.0216(10) 0.0256(11) 0.0024(8) 0.0052(9) -0.0003(8)
C7 0.0418(14) 0.0326(12) 0.0287(12) 0.0048(10) 0.0055(10) 0.0043(10)
C8 0.0360(13) 0.0337(12) 0.0377(13) 0.0039(10) 0.0067(11) 0.0080(10)
C9 0.0316(13) 0.0204(11) 0.0278(12) 0.0015(7) 0.0058(10) 0.0015(8)
C10 0.0301(12) 0.0215(11) 0.0251(11) -0.0005(7) 0.0042(10) -0.0011(8)
C11 0.0506(16) 0.0221(11) 0.0421(14) -0.0023(10) 0.0190(12) 0.0020(10)
C12 0.0496(16) 0.0219(11) 0.0397(13) 0.0012(9) 0.0172(12) -0.0027(10)
C13 0.0342(13) 0.0222(9) 0.0286(12) 0.0018(9) 0.0087(10) 0.0004(9)
C14 0.0342(13) 0.0384(12) 0.0269(12) 0.0005(10) 0.0044(10) 0.0040(10)
C15 0.0333(13) 0.0403(13) 0.0347(13) 0.0009(11) 0.0077(11) 0.0044(11)
C16 0.0374(13) 0.0260(12) 0.0319(12) 0.0010(9) 0.0119(10) 0.0015(9)
C17 0.0372(13) 0.0329(13) 0.0248(11) -0.0025(9) 0.0052(10) -0.0020(10)
C18 0.0332(13) 0.0322(12) 0.0303(12) -0.0018(10) 0.0087(10) -0.0034(10)
C19 0.0417(15) 0.0357(14) 0.0350(12) 0.0044(11) 0.0103(11) 0.0054(10)
C20 0.0470(16) 0.0577(18) 0.0411(15) 0.0107(13) 0.0184(13) 0.0136(14)
C21 0.0294(12) 0.0228(10) 0.0265(11) -0.0036(9) 0.0034(9) -0.0021(9)
C22 0.0343(13) 0.0283(12) 0.0282(12) 0.0001(9) 0.0050(10) 0.0038(9)
C23 0.0416(14) 0.0270(12) 0.0245(11) 0.0012(9) 0.0044(10) 0.0033(10)
C24 0.0367(13) 0.0268(11) 0.0244(11) -0.0035(8) 0.0057(10) -0.0017(9)
C25 0.0333(12) 0.0270(11) 0.0295(11) -0.0016(9) 0.0073(9) 0.0038(9)
C26 0.0353(12) 0.0244(11) 0.0269(11) 0.0001(8) 0.0059(9) -0.0004(9)
C27 0.0429(14) 0.0278(12) 0.0309(12) -0.0002(9) 0.0084(11) 0.0034(10)
C28 0.0618(19) 0.0401(15) 0.0395(14) 0.0040(11) 0.0234(14) 0.0096(13)
B1 0.0333(14) 0.0219(11) 0.0263(13) 0.0001(9) 0.0076(11) -0.0012(10)
B2 0.0300(14) 0.0228(11) 0.0239(12) -0.0018(9) 0.0038(10) -0.0005(10)

loop_
_atom_type_symbol
_atom_type_description
_atom_type_scat_dispersion_real
_atom_type_scat_dispersion_imag
_atom_type_scat_source
C C 0.0181 0.0091 'International Tables Vol C Tables 4.2.6.8 and 6.1.1.4'
H H 0.0000 0.0000 'International Tables Vol C Tables 4.2.6.8 and 6.1.1.4'
B B 0.0090 0.0039 'International Tables Vol C Tables 4.2.6.8 and 6.1.1.4'
Fe Fe -1.1336 3.1974 'International Tables Vol C Tables 4.2.6.8 and 6.1.1.4'
N N 0.0311 0.0180 'International Tables Vol C Tables 4.2.6.8 and 6.1.1.4'
O O 0.0492 0.0322 'International Tables Vol C Tables 4.2.6.8 and 6.1.1.4'

loop_
_exptl_crystal_face_index_h
_exptl_crystal_face_index_k
_exptl_crystal_face_index_l
_exptl_crystal_face_perp_dist
1 1 10 0.3605
0 5 -10 0.2487
-2 -10 -2 0.2331
2 10 1 0.3396
2 9 4 0.3260
7 0 -3 0.0314
-7 0 3 0.0044
-1 -4 -9 0.3532
2 7 7 0.3110
-2 -10 4 0.3985
2 10 -2 0.3565

loop_
_geom_angle_atom_site_label_1
_geom_angle_atom_site_label_2
_geom_angle_atom_site_label_3
_geom_angle
N1 Fe1 N2 77.93(9)
N1 Fe1 N3 87.53(9)
N1 Fe1 N4 119.45(8)
N1 Fe1 N5 86.06(9)
N1 Fe1 N6 148.85(9)
N2 Fe1 N5 117.71(9)
N2 Fe1 N6 85.74(9)
N3 Fe1 N2 151.23(9)
N3 Fe1 N5 85.40(8)
N3 Fe1 N6 117.41(9)
N4 Fe1 N2 87.52(9)
N4 Fe1 N3 78.14(9)
N4 Fe1 N5 148.48(9)
N4 Fe1 N6 85.67(9)
N6 Fe1 N5 78.27(9)
N1 O1 B1 112.89(18)
N2 O2 B2 111.81(18)
N3 O3 B1 111.40(18)
N4 O4 B2 112.32(17)
N5 O5 B1 112.04(17)
N6 O6 B2 111.85(18)
O1 N1 Fe1 122.65(15)
C1 N1 Fe1 119.52(17)
C1 N1 O1 116.4(2)
O2 N2 Fe1 123.68(16)
C2 N2 Fe1 119.57(17)
C2 N2 O2 116.35(19)
O3 N3 Fe1 124.12(15)
C5 N3 Fe1 119.41(17)
C5 N3 O3 116.01(19)
O4 N4 Fe1 122.85(14)
C6 N4 Fe1 118.93(17)
C6 N4 O4 116.5(2)
O5 N5 Fe1 123.32(14)
C9 N5 Fe1 119.10(17)
C9 N5 O5 116.30(19)
O6 N6 Fe1 123.32(14)
C10 N6 Fe1 118.84(17)
C10 N6 O6 116.76(19)
N1 C1 C2 111.7(2)
N1 C1 C3 123.3(2)
C2 C1 C3 125.0(2)
N2 C2 C1 110.8(2)
N2 C2 C4 123.5(2)
C1 C2 C4 125.7(2)
C1 C3 H3A 109.5
C1 C3 H3B 109.5
C1 C3 H3C 109.5
H3A C3 H3B 109.5
H3A C3 H3C 109.5
H3B C3 H3C 109.5
C2 C4 H4A 109.5
C2 C4 H4B 109.5
C2 C4 H4C 109.5
H4A C4 H4B 109.5
H4A C4 H4C 109.5
H4B C4 H4C 109.5
N3 C5 C6 111.0(2)
N3 C5 C7 123.6(2)
C6 C5 C7 125.4(2)
N4 C6 C5 111.7(2)
N4 C6 C8 123.4(2)
C5 C6 C8 124.9(2)
C5 C7 H7A 109.5
C5 C7 H7B 109.5
C5 C7 H7C 109.5
H7A C7 H7B 109.5
H7A C7 H7C 109.5
H7B C7 H7C 109.5
C6 C8 H8A 109.5
C6 C8 H8B 109.5
C6 C8 H8C 109.5
H8A C8 H8B 109.5
H8A C8 H8C 109.5
H8B C8 H8C 109.5
N5 C9 C10 111.27(19)
N5 C9 C11 123.6(2)
C10 C9 C11 125.1(2)
N6 C10 C9 111.7(2)
N6 C10 C12 123.5(2)
C9 C10 C12 124.8(2)
C9 C11 H11A 109.5
C9 C11 H11B 109.5
C9 C11 H11C 109.5
H11A C11 H11B 109.5
H11A C11 H11C 109.5
H11B C11 H11C 109.5
C10 C12 H12A 109.5
C10 C12 H12B 109.5
C10 C12 H12C 109.5
H12A C12 H12B 109.5
H12A C12 H12C 109.5
H12B C12 H12C 109.5
C14 C13 C18 117.1(2)
C14 C13 B1 119.0(2)
C18 C13 B1 123.8(2)
C13 C14 H14 119.0
C15 C14 C13 121.9(2)
C15 C14 H14 119.0
C14 C15 H15 119.7
C14 C15 C16 120.7(3)
C16 C15 H15 119.7
C15 C16 C17 118.5(2)
C15 C16 C19 119.2(3)
C17 C16 C19 122.3(2)
C16 C17 H17 119.6
C16 C17 C18 120.7(2)
C18 C17 H17 119.6
C13 C18 H18 119.5
C17 C18 C13 121.1(2)
C17 C18 H18 119.5
C20 C19 C16 174.4(3)
C19 C20 H20 180.0
C22 C21 B2 120.3(2)
C26 C21 C22 117.1(2)
C26 C21 B2 122.6(2)
C21 C22 H22 119.0
C23 C22 C21 122.0(2)
C23 C22 H22 119.0
C22 C23 H23 120.1
C22 C23 C24 119.8(2)
C24 C23 H23 120.1
C23 C24 C27 121.1(2)
C25 C24 C23 118.8(2)
C25 C24 C27 120.0(2)
C24 C25 H25 119.8
C26 C25 C24 120.3(2)
C26 C25 H25 119.8
C21 C26 H26 119.0
C25 C26 C21 121.9(2)
C25 C26 H26 119.0
C28 C27 C24 176.7(3)
C27 C28 H28 180.0
O1 B1 O3 110.6(2)
O1 B1 O5 110.2(2)
O1 B1 C13 106.6(2)
O3 B1 O5 110.0(2)
O3 B1 C13 110.4(2)
O5 B1 C13 109.0(2)
O2 B2 O4 111.5(2)
O2 B2 O6 109.7(2)
O2 B2 C21 107.7(2)
O4 B2 O6 109.7(2)
O4 B2 C21 108.7(2)
O6 B2 C21 109.4(2)

loop_
_geom_bond_atom_site_label_1
_geom_bond_atom_site_label_2
_geom_bond_distance
Fe1 N1 1.904(2)
Fe1 N2 1.910(2)
Fe1 N3 1.910(2)
Fe1 N4 1.908(2)
Fe1 N5 1.9148(19)
Fe1 N6 1.915(2)
O1 N1 1.371(3)
O1 B1 1.490(3)
O2 N2 1.374(3)
O2 B2 1.485(3)
O3 N3 1.375(3)
O3 B1 1.494(3)
O4 N4 1.376(3)
O4 B2 1.491(3)
O5 N5 1.372(3)
O5 B1 1.496(3)
O6 N6 1.373(3)
O6 B2 1.504(3)
N1 C1 1.304(3)
N2 C2 1.313(3)
N3 C5 1.311(3)
N4 C6 1.307(3)
N5 C9 1.310(3)
N6 C10 1.311(3)
C1 C2 1.446(3)
C1 C3 1.487(4)
C2 C4 1.488(3)
C3 H3A 0.9800
C3 H3B 0.9800
C3 H3C 0.9800
C4 H4A 0.9800
C4 H4B 0.9800
C4 H4C 0.9800
C5 C6 1.447(3)
C5 C7 1.485(3)
C6 C8 1.494(3)
C7 H7A 0.9800
C7 H7B 0.9800
C7 H7C 0.9800
C8 H8A 0.9800
C8 H8B 0.9800
C8 H8C 0.9800
C9 C10 1.449(4)
C9 C11 1.493(3)
C10 C12 1.491(3)
C11 H11A 0.9800
C11 H11B 0.9800
C11 H11C 0.9800
C12 H12A 0.9800
C12 H12B 0.9800
C12 H12C 0.9800
C13 C14 1.394(4)
C13 C18 1.399(4)
C13 B1 1.596(4)
C14 H14 0.9500
C14 C15 1.383(4)
C15 H15 0.9500
C15 C16 1.388(4)
C16 C17 1.389(4)
C16 C19 1.439(4)
C17 H17 0.9500
C17 C18 1.395(4)
C18 H18 0.9500
C19 C20 1.185(4)
C20 H20 0.9500
C21 C22 1.400(3)
C21 C26 1.394(3)
C21 B2 1.598(4)
C22 H22 0.9500
C22 C23 1.386(4)
C23 H23 0.9500
C23 C24 1.401(4)
C24 C25 1.395(3)
C24 C27 1.441(4)
C25 H25 0.9500
C25 C26 1.383(3)
C26 H26 0.9500
C27 C28 1.184(4)
C28 H28 0.9500

loop_
_geom_torsion_atom_site_label_1
_geom_torsion_atom_site_label_2
_geom_torsion_atom_site_label_3
_geom_torsion_atom_site_label_4
_geom_torsion
Fe1 N1 C1 C2 -7.4(3)
Fe1 N1 C1 C3 171.26(19)
Fe1 N2 C2 C1 -0.8(3)
Fe1 N2 C2 C4 178.58(19)
Fe1 N3 C5 C6 -1.5(3)
Fe1 N3 C5 C7 177.82(19)
Fe1 N4 C6 C5 -10.1(3)
Fe1 N4 C6 C8 167.59(19)
Fe1 N5 C9 C10 -8.5(3)
Fe1 N5 C9 C11 169.6(2)
Fe1 N6 C10 C9 -7.8(3)
Fe1 N6 C10 C12 171.6(2)
O1 N1 C1 C2 -174.16(18)
O1 N1 C1 C3 4.5(3)
O2 N2 C2 C1 -173.80(18)
O2 N2 C2 C4 5.6(3)
O3 N3 C5 C6 -174.04(18)
O3 N3 C5 C7 5.3(3)
O4 N4 C6 C5 -175.65(18)
O4 N4 C6 C8 2.0(3)
O5 N5 C9 C10 -176.06(19)
O5 N5 C9 C11 2.1(4)
O6 N6 C10 C9 -176.32(19)
O6 N6 C10 C12 3.0(4)
N1 O1 B1 O3 69.1(2)
N1 O1 B1 O5 -52.7(3)
N1 O1 B1 C13 -170.87(18)
N1 C1 C2 N2 5.0(3)
N1 C1 C2 C4 -174.4(2)
N2 O2 B2 O4 -53.1(3)
N2 O2 B2 O6 68.7(2)
N2 O2 B2 C21 -172.26(17)
N3 O3 B1 O1 -54.6(2)
N3 O3 B1 O5 67.4(2)
N3 O3 B1 C13 -172.32(18)
N3 C5 C6 N4 7.2(3)
N3 C5 C6 C8 -170.5(2)
N4 O4 B2 O2 68.7(2)
N4 O4 B2 O6 -53.0(3)
N4 O4 B2 C21 -172.65(18)
N5 O5 B1 O1 67.2(3)
N5 O5 B1 O3 -55.0(3)
N5 O5 B1 C13 -176.11(19)
N5 C9 C10 N6 10.1(3)
N5 C9 C10 C12 -169.2(2)
N6 O6 B2 O2 -54.6(2)
N6 O6 B2 O4 68.3(3)
N6 O6 B2 C21 -172.59(18)
C3 C1 C2 N2 -173.6(2)
C3 C1 C2 C4 7.0(4)
C7 C5 C6 N4 -172.2(2)
C7 C5 C6 C8 10.2(4)
C11 C9 C10 N6 -168.0(3)
C11 C9 C10 C12 12.7(4)
C13 C14 C15 C16 0.1(4)
C14 C13 C18 C17 0.5(4)
C14 C13 B1 O1 38.7(3)
C14 C13 B1 O3 158.8(2)
C14 C13 B1 O5 -80.3(3)
C14 C15 C16 C17 0.6(4)
C14 C15 C16 C19 -178.2(3)
C15 C16 C17 C18 -0.8(4)
C16 C17 C18 C13 0.2(4)
C18 C13 C14 C15 -0.6(4)
C18 C13 B1 O1 -142.5(2)
C18 C13 B1 O3 -22.4(3)
C18 C13 B1 O5 98.5(3)
C19 C16 C17 C18 178.0(2)
C21 C22 C23 C24 0.5(4)
C22 C21 C26 C25 -1.1(4)
C22 C21 B2 O2 -59.2(3)
C22 C21 B2 O4 179.8(2)
C22 C21 B2 O6 59.9(3)
C22 C23 C24 C25 -2.5(4)
C22 C23 C24 C27 176.3(2)
C23 C24 C25 C26 2.7(4)
C24 C25 C26 C21 -0.9(4)
C26 C21 C22 C23 1.3(4)
C26 C21 B2 O2 120.2(2)
C26 C21 B2 O4 -0.8(3)
C26 C21 B2 O6 -120.6(3)
C27 C24 C25 C26 -176.1(2)
B1 O1 N1 Fe1 -14.5(2)
B1 O1 N1 C1 151.9(2)
B1 O3 N3 Fe1 -10.5(2)
B1 O3 N3 C5 161.6(2)
B1 O5 N5 Fe1 -12.2(3)
B1 O5 N5 C9 154.7(2)
B1 C13 C14 C15 178.2(2)
B1 C13 C18 C17 -178.3(2)
B2 O2 N2 Fe1 -12.8(3)
B2 O2 N2 C2 159.9(2)
B2 O4 N4 Fe1 -14.8(2)
B2 O4 N4 C6 150.1(2)
B2 O6 N6 Fe1 -12.8(3)
B2 O6 N6 C10 155.2(2)
B2 C21 C22 C23 -179.2(2)
B2 C21 C26 C25 179.5(2)

loop_
_exptl_oxdiff_crystal_face_indexfrac_h
_exptl_oxdiff_crystal_face_indexfrac_k
_exptl_oxdiff_crystal_face_indexfrac_l
_exptl_oxdiff_crystal_face_x
_exptl_oxdiff_crystal_face_y
_exptl_oxdiff_crystal_face_z
0.9996 1.0035 9.9951 0.2966 0.8829 0.3185
0.0001 4.9966 -9.9960 -0.3070 -0.9668 0.2673
-1.9996 -10.0009 -1.9975 -0.0238 -0.0532 -1.0283
1.9996 10.0006 0.9980 -0.0153 -0.0296 1.0101
1.9995 9.0016 3.9967 0.0852 0.2466 0.9749
7.0035 -0.0004 -2.9994 -0.8963 0.3283 0.2684
-7.0035 0.0004 2.9994 0.8963 -0.3283 -0.2684
-0.9993 -4.0032 -8.9952 -0.3080 -0.7169 -0.5702
1.9996 7.0026 6.9956 0.1689 0.5505 0.8497
-2.0000 -9.9989 3.9997 0.2109 0.4437 -0.9189
1.9999 9.9996 -2.0006 -0.1326 -0.2781 0.9553
